data_2010310
loop_
_publ_author_name
'Zukerman-Schpector, J.'

_publ_section_title
;
 A 5,6-dihydroimidazo[2,1-<i>b</i>]thiazole derivative
;
_journal_issue 12
_journal_name_full 'Acta Crystallographica Section C'
_journal_page_first 2077
_journal_page_last 2079
_journal_paper_doi 10.1107/S010827019400288X
_journal_volume 50
_journal_year 1994
_chemical_formula_sum 'C16 H16 N4 O S'
_chemical_formula_weight 312.40
_symmetry_cell_setting monoclinic
_symmetry_space_group_name_Hall '-C 2yc'
_symmetry_space_group_name_H-M 'C 1 2/c 1'
_atom_type_scat_source 'SHELX76 (Sheldrick, 1976)'
_cell_angle_alpha 90.
_cell_angle_beta 108.610(10)
_cell_angle_gamma 90.
_cell_formula_units_Z 8
_cell_length_a 21.217(2)
_cell_length_b 11.5550(10)
_cell_length_c 13.079(2)
_cell_measurement_reflns_used 25
_cell_measurement_temperature 292
_cell_measurement_theta_max 21
_cell_measurement_theta_min 8
_cell_volume 3038.8(6)
_diffrn_measurement_device 'Enraf-Nonius CAD-4'
_diffrn_measurement_method \w/2\q
_diffrn_radiation_type MoK\a
_diffrn_radiation_wavelength 0.71073
_diffrn_reflns_av_R_equivalents 0.015
_diffrn_reflns_limit_h_max 23
_diffrn_reflns_limit_h_min -25
_diffrn_reflns_limit_k_max 13
_diffrn_reflns_limit_k_min 0
_diffrn_reflns_limit_l_max 15
_diffrn_reflns_limit_l_min 0
_diffrn_reflns_number 2566
_diffrn_reflns_theta_max 25
_diffrn_standards_decay_% +-0.5
_diffrn_standards_interval_time 30
_diffrn_standards_number 2
_exptl_absorpt_coefficient_mu 0.210
_exptl_absorpt_correction_T_max 1.06
_exptl_absorpt_correction_T_min 0.95
_exptl_absorpt_correction_type 'empirical (DIFABS; Walker & Stuart, 1983)'
_exptl_crystal_colour colourless
_exptl_crystal_density_diffrn 1.366
_exptl_crystal_description irregular
_exptl_crystal_size_max 0.30
_exptl_crystal_size_mid 0.25
_exptl_crystal_size_min 0.15
_refine_diff_density_max 0.18
_refine_diff_density_min -0.24
_refine_ls_extinction_method none
_refine_ls_goodness_of_fit_obs 1.58
_refine_ls_number_parameters 200
_refine_ls_number_reflns 1872
_refine_ls_R_factor_obs 0.037
_refine_ls_shift/esd_max 0.001
_refine_ls_structure_factor_coef F
_refine_ls_weighting_details 'w = 1/[\s^2^(|F~o~|+0.0003|F~o~|^2^)]'
_refine_ls_weighting_scheme calc
_refine_ls_wR_factor_obs 0.041
_reflns_number_observed 1872
_reflns_number_total 2428
_reflns_observed_criterion I>3\s(I)
_cod_data_source_file li1084.cif
_cod_data_source_block li1084a
_cod_depositor_comments
;
The following automatic conversions were performed:

'_refine_ls_weighting_scheme' value
'1/[\s^2^(|F~o~|+0.0003|F~o~|^2^)]' was changed to 'calc'. New tag
'_refine_ls_weighting_details' was created. The value of the new tag
was set to 'w = 1/[\s^2^(|F~o~|+0.0003|F~o~|^2^)]'.

Automatic conversion script
Id: cif_fix_values 3143 2015-03-26 13:38:13Z robertas 
;
_cod_original_cell_volume 3039.0(10)
_cod_original_sg_symbol_H-M 'C 2/c'
_cod_database_code 2010310

loop_
_atom_site_label
_atom_site_fract_x
_atom_site_fract_y
_atom_site_fract_z
S .18500(10) .24000(10) .26800(10)
O .18130(10) .3420(2) -.08840(10)
N(1) .11800(10) .3541(2) .1025(2)
N(2) .22440(10) .3313(2) .1019(2)
N(3) .11270(10) .5500(2) .0538(2)
N(4) .09310(10) .6367(2) -.0190(2)
C(1) .10040(10) .2700(2) .2458(2)
C(2) .07320(10) .3313(2) .1573(2)
C(3) .11780(10) .4311(2) .0152(2)
C(4) .19070(10) .4036(2) .0075(2)
C(5) .18080(10) .3112(2) .1487(2)
C(6) .06100(10) .4078(2) -.0875(2)
C(7) .13490(10) .5899(2) .1567(2)
C(8) .12830(10) .7074(2) .1503(2)
C(9) .10290(10) .7314(2) .0420(2)
C(10) .23150(10) .5136(2) .0082(2)
C(11) .30310(10) .4876(2) .0202(2)
C(12) .34810(10) .4701(2) .1221(2)
C(13) .41380(10) .4436(3) .1354(3)
C(14) .43510(10) .4339(3) .0468(3)
C(15) .39140(10) .4526(2) -.0546(3)
C(16) .32520(10) .4793(2) -.0679(2)
H(O) .2194 .2903 -.0782
H(C1) .0797 .2390 .3012
H(C2) .0208 .3592 .1229
H(C6 .0622 .3275 -.1080
H'(C6) .0201 .4176 -.0775
H"(C6) .0631 .4687 -.1441
H(C7) .1542 .5385 .2284
H(C8) .1391 .7617 .2164
H(C9) .0902 .8094 .0061
H(C10) .2274 .5639 .0663
H'(C10) .2120 .5565 -.0609
H(C12) .3363 .4739 .1973
H(C13) .4489 .4238 .2115
H(C14) .4855 .4147 .0503
H(C15) .4027 .4441 -.1270
H(C16 .2867 .4921 -.1472

loop_
_geom_angle_atom_site_label_1
_geom_angle_atom_site_label_2
_geom_angle_atom_site_label_3
_geom_angle
_geom_angle_publ_flag
C(1) S C(5) 90.10(10) yes
C(2) N(1) C(5) 115.8(2) yes
C(4) N(2) C(5) 105.8(2) yes
N(4) N(3) C(7) 112.2(2) yes
N(3) N(4) C(9) 103.5(2) yes
N(1) C(2) C(1) 112.0(2) yes
N(1) C(3) C(4) 99.6(2) yes
N(3) C(3) C(4) 112.3(2) yes
C(4) C(3) C(6) 114.6(2) yes
O C(4) C(3) 106.9(2) yes
N(2) C(4) C(3) 106.1(2) yes
C(3) C(4) C(10) 112.7(2) yes
S C(5) N(2) 132.4(2) yes
N(3) C(7) C(8) 106.3(2) yes
N(4) C(9) C(8) 112.8(3) yes
C(10) C(11) C(12) 119.5(2) yes
C(12) C(11) C(16) 118.7(2) yes
C(12) C(13) C(14) 120.1(3) yes
C(14) C(15) C(16) 119.9(3) yes
C(2) N(1) C(3) 134.1(2) yes
C(3) N(1) C(5) 109.2(2) yes
N(4) N(3) C(3) 119.1(2) yes
C(3) N(3) C(7) 127.9(2) yes
S C(1) C(2) 112.8(2) yes
N(1) C(3) N(3) 106.5(2) yes
N(1) C(3) C(6) 113.1(2) yes
N(3) C(3) C(6) 110.1(2) yes
O C(4) N(2) 110.8(2) yes
O C(4) C(10) 110.2(2) yes
N(2) C(4) C(10) 110.0(2) yes
S C(5) N(1) 109.3(2) yes
N(1) C(5) N(2) 118.2(2) yes
C(7) C(8) C(9) 105.2(3) yes
C(4) C(10) C(11) 112.5(2) yes
C(10) C(11) C(16) 121.8(2) yes
C(11) C(12) C(13) 120.7(3) yes
C(13) C(14) C(15) 119.9(3) yes
C(11) C(16) C(15) 120.6(3) yes

loop_
_geom_bond_atom_site_label_1
_geom_bond_atom_site_label_2
_geom_bond_distance
_geom_bond_publ_flag
S C(1) 1.759(3) yes
O C(4) 1.400(3) yes
N(1) C(3) 1.447(3) yes
N(2) C(4) 1.473(3) yes
N(3) N(4) 1.353(3) yes
N(3) C(7) 1.357(3) yes
C(1) C(2) 1.322(4) yes
C(3) C(6) 1.515(3) yes
C(7) C(8) 1.365(4) yes
C(10) C(11) 1.507(4) yes
C(11) C(16) 1.379(4) yes
C(13) C(14) 1.376(5) yes
C(15) C(16) 1.394(4) yes
S C(5) 1.741(2) yes
N(1) C(2) 1.386(4) yes
N(1) C(5) 1.368(3) yes
N(2) C(5) 1.283(3) yes
N(3) C(3) 1.480(3) yes
N(4) C(9) 1.331(3) yes
C(3) C(4) 1.613(4) yes
C(4) C(10) 1.536(3) yes
C(8) C(9) 1.373(4) yes
C(11) C(12) 1.384(4) yes
C(12) C(13) 1.383(4) yes
C(14) C(15) 1.371(5) yes
